data_4066046
loop_
_publ_author_name
'Dubarle Offner, Julien'
'Schnakenburg, Gregor'
'Rose-Munch, Fran\,coise'
'Rose, Eric'
'D\"otz, Karl Heinz'

_publ_section_title
;
 Dibenzo[f,h]quinoline Cr(CO)3Complexes: Synthesis by Chromium-Templated
 Benzannulation, Cyclomanganation, and Haptotropic Chromium Migration
;
_journal_issue 15
_journal_name_full Organometallics
_journal_page_first 3308
_journal_paper_doi 10.1021/om100258c
_journal_volume 29
_journal_year 2010
_chemical_formula_moiety 'C35 H34 Cr Mn N O9 Si'
_chemical_formula_sum 'C35 H34 Cr Mn N O9 Si'
_chemical_formula_weight 747.66
_space_group_IT_number 2
_symmetry_cell_setting triclinic
_symmetry_space_group_name_Hall '-P 1'
_symmetry_space_group_name_H-M 'P -1'
_atom_sites_solution_hydrogens geom
_atom_sites_solution_primary direct
_atom_sites_solution_secondary difmap
_cell_angle_alpha 70.3134(16)
_cell_angle_beta 83.4606(18)
_cell_angle_gamma 77.2105(18)
_cell_formula_units_Z 2
_cell_length_a 10.5612(3)
_cell_length_b 11.7284(4)
_cell_length_c 15.3659(6)
_cell_measurement_reflns_used 17497
_cell_measurement_temperature 123(2)
_cell_measurement_theta_max 34.975
_cell_measurement_theta_min 0.998
_cell_volume 1746.00(11)
_computing_cell_refinement 'HKL Scalepack (Otwinowski & Minor 1997)'
_computing_data_collection 'HKL Denzo and Scalepack (Otwinowski & Minor 1997)'
_computing_data_reduction 'HKL Denzo and Scalepack (Otwinowski & Minor 1997)'
_computing_molecular_graphics 'DIAMOND (Brandenburg, 1999)'
_computing_publication_material 'SHELXL97 (Sheldrick, 1997)'
_computing_structure_refinement 'SHELXL-97 (Sheldrick, 1997)'
_computing_structure_solution 'SHELXS-97 (Sheldrick, 1990)'
_diffrn_ambient_temperature 123(2)
_diffrn_detector_area_resol_mean 9
_diffrn_measured_fraction_theta_full 0.999
_diffrn_measured_fraction_theta_max 0.999
_diffrn_measurement_device '95mm CCD camera on \k-goniostat'
_diffrn_measurement_device_type 'Nonius KappaCCD'
_diffrn_measurement_method CCD
_diffrn_radiation_monochromator 'horizonally mounted graphite crystal'
_diffrn_radiation_type 'Mo K\a'
_diffrn_radiation_wavelength 0.71073
_diffrn_reflns_av_R_equivalents 0.0426
_diffrn_reflns_av_sigmaI/netI 0.0491
_diffrn_reflns_limit_h_max 14
_diffrn_reflns_limit_h_min -14
_diffrn_reflns_limit_k_max 15
_diffrn_reflns_limit_k_min -15
_diffrn_reflns_limit_l_max 20
_diffrn_reflns_limit_l_min -17
_diffrn_reflns_number 21735
_diffrn_reflns_theta_full 29.00
_diffrn_reflns_theta_max 29.00
_diffrn_reflns_theta_min 2.69
_exptl_absorpt_coefficient_mu 0.761
_exptl_absorpt_correction_T_max 0.71306
_exptl_absorpt_correction_T_min 0.64194
_exptl_absorpt_correction_type multi-scan
_exptl_absorpt_process_details
;
R.H. Blessing, Acta Cryst. (1995), A51, 33-38
;
_exptl_crystal_colour orange-red
_exptl_crystal_density_diffrn 1.422
_exptl_crystal_density_method 'not measured'
_exptl_crystal_description block
_exptl_crystal_F_000 772
_exptl_crystal_size_max 0.80
_exptl_crystal_size_mid 0.60
_exptl_crystal_size_min 0.60
_refine_diff_density_max 1.137
_refine_diff_density_min -1.419
_refine_diff_density_rms 0.100
_refine_ls_extinction_method none
_refine_ls_goodness_of_fit_ref 1.032
_refine_ls_hydrogen_treatment constr
_refine_ls_matrix_type full
_refine_ls_number_parameters 441
_refine_ls_number_reflns 9256
_refine_ls_number_restraints 0
_refine_ls_restrained_S_all 1.032
_refine_ls_R_factor_all 0.0626
_refine_ls_R_factor_gt 0.0482
_refine_ls_shift/su_max 0.001
_refine_ls_shift/su_mean 0.000
_refine_ls_structure_factor_coef Fsqd
_refine_ls_weighting_details 'calc w=1/[\s^2^(Fo^2^)+(0.0865P)^2^+1.5492P] where P=(Fo^2^+2Fc^2^)/3'
_refine_ls_weighting_scheme calc
_refine_ls_wR_factor_gt 0.1475
_refine_ls_wR_factor_ref 0.1551
_reflns_number_gt 7355
_reflns_number_total 9256
_reflns_threshold_expression >2sigma(I)
_cod_data_source_file om100258c_si_001.cif
_cod_data_source_block GDOE025
_cod_depositor_comments
;
The following automatic conversions were performed:

'_exptl_absorpt_correction_type' value 'Multi-Scan' changed to
'multi-scan' according to
/home/saulius/struct/CIF-dictionaries/cif_core.dic dictionary named
'cif_core.dic' version 2.4.1 from 2010-06-29.

Automatic conversion script
Id: cif_fix_values 1715 2011-07-08 13:25:40Z adriana 
;
_cod_original_cell_volume 1746.00(10)
_cod_database_code 4066046

loop_
_symmetry_equiv_pos_as_xyz
'x, y, z'
'-x, -y, -z'

loop_
_atom_site_label
_atom_site_type_symbol
_atom_site_fract_x
_atom_site_fract_y
_atom_site_fract_z
_atom_site_U_iso_or_equiv
_atom_site_adp_type
_atom_site_occupancy
_atom_site_symmetry_multiplicity
_atom_site_calc_flag
_atom_site_refinement_flags
C1 C 0.0467(2) 0.5174(2) 0.34427(18) 0.0221(5) Uani 1 1 d .
H1A H 0.0690 0.4299 0.3630 0.027 Uiso 1 1 calc R
C2 C -0.0828(3) 0.5741(2) 0.34267(19) 0.0234(5) Uani 1 1 d .
H2A H -0.1480 0.5254 0.3591 0.028 Uiso 1 1 calc R
C3 C -0.1178(2) 0.7008(2) 0.31737(18) 0.0209(5) Uani 1 1 d .
H3A H -0.2070 0.7395 0.3158 0.025 Uiso 1 1 calc R
C3A C -0.0205(2) 0.7731(2) 0.29381(16) 0.0169(4) Uani 1 1 d .
C3B C -0.0448(2) 0.9091(2) 0.26349(16) 0.0167(4) Uani 1 1 d .
C4 C -0.1673(2) 0.9834(2) 0.27171(17) 0.0195(5) Uani 1 1 d .
C5 C -0.1896(2) 1.1110(2) 0.23901(18) 0.0218(5) Uani 1 1 d .
C6 C -0.0891(2) 1.1706(2) 0.18864(18) 0.0206(5) Uani 1 1 d .
C7 C 0.0321(2) 1.0984(2) 0.17760(17) 0.0178(4) Uani 1 1 d .
C7A C 0.0605(2) 0.9700(2) 0.22324(16) 0.0159(4) Uani 1 1 d .
C7B C 0.1946(2) 0.9012(2) 0.23912(16) 0.0162(4) Uani 1 1 d .
C8 C 0.3040(2) 0.9575(2) 0.23454(17) 0.0194(5) Uani 1 1 d .
H8A H 0.2934 1.0449 0.2131 0.023 Uiso 1 1 calc R
C9 C 0.4258(2) 0.8848(2) 0.26135(18) 0.0221(5) Uani 1 1 d .
H9A H 0.4969 0.9234 0.2587 0.027 Uiso 1 1 calc R
C10 C 0.4448(2) 0.7539(2) 0.29254(18) 0.0220(5) Uani 1 1 d .
H10A H 0.5285 0.7065 0.3107 0.026 Uiso 1 1 calc R
C11 C 0.3422(2) 0.6929(2) 0.29712(17) 0.0191(5) Uani 1 1 d .
C11A C 0.2176(2) 0.7703(2) 0.27457(16) 0.0166(4) Uani 1 1 d .
C11B C 0.1079(2) 0.7079(2) 0.29471(16) 0.0168(4) Uani 1 1 d .
C12 C -0.2689(3) 0.8966(3) 0.4162(2) 0.0377(7) Uani 1 1 d .
H12C H -0.3437 0.8590 0.4451 0.057 Uiso 1 1 calc R
H12B H -0.2731 0.9714 0.4324 0.057 Uiso 1 1 calc R
H12A H -0.1884 0.8379 0.4383 0.057 Uiso 1 1 calc R
C13 C -0.3223(3) 1.1854(3) 0.2532(2) 0.0291(6) Uani 1 1 d .
H13A H -0.3121 1.2628 0.2618 0.035 Uiso 1 1 calc R
H13B H -0.3658 1.1376 0.3100 0.035 Uiso 1 1 calc R
C14 C -0.4068(3) 1.2166(4) 0.1710(3) 0.0437(8) Uani 1 1 d .
H14C H -0.4926 1.2629 0.1830 0.066 Uiso 1 1 calc R
H14B H -0.4166 1.1401 0.1622 0.066 Uiso 1 1 calc R
H14A H -0.3657 1.2668 0.1152 0.066 Uiso 1 1 calc R
C15 C -0.1030(3) 1.3093(2) 0.1551(2) 0.0265(5) Uani 1 1 d .
H15A H -0.1961 1.3488 0.1487 0.032 Uiso 1 1 calc R
H15B H -0.0581 1.3361 0.0936 0.032 Uiso 1 1 calc R
C16 C -0.0441(3) 1.3496(3) 0.2238(2) 0.0349(7) Uani 1 1 d .
H16A H 0.0479 1.3103 0.2300 0.052 Uiso 1 1 calc R
H16B H -0.0902 1.3248 0.2842 0.052 Uiso 1 1 calc R
H16C H -0.0524 1.4396 0.2013 0.052 Uiso 1 1 calc R
C17 C 0.1944(3) 1.0183(3) -0.0053(2) 0.0317(6) Uani 1 1 d .
H17A H 0.2140 1.0281 -0.0710 0.047 Uiso 1 1 calc R
H17B H 0.1208 0.9762 0.0166 0.047 Uiso 1 1 calc R
H17C H 0.2706 0.9692 0.0303 0.047 Uiso 1 1 calc R
C18 C 0.0030(3) 1.2623(3) -0.0543(2) 0.0295(6) Uani 1 1 d .
H18C H -0.0076 1.3497 -0.0602 0.044 Uiso 1 1 calc R
H18B H -0.0731 1.2305 -0.0207 0.044 Uiso 1 1 calc R
H18A H 0.0116 1.2535 -0.1161 0.044 Uiso 1 1 calc R
C19 C 0.2906(3) 1.2587(3) -0.0264(2) 0.0280(6) Uani 1 1 d .
C20 C 0.4206(3) 1.1708(3) 0.0025(2) 0.0388(7) Uani 1 1 d .
H20A H 0.4894 1.2187 -0.0087 0.058 Uiso 1 1 calc R
H20B H 0.4410 1.1139 -0.0337 0.058 Uiso 1 1 calc R
H20C H 0.4146 1.1236 0.0685 0.058 Uiso 1 1 calc R
C21 C 0.2975(3) 1.3131(4) -0.1325(2) 0.0444(8) Uani 1 1 d .
H21A H 0.3057 1.2469 -0.1594 0.067 Uiso 1 1 calc R
H21B H 0.3730 1.3529 -0.1524 0.067 Uiso 1 1 calc R
H21C H 0.2181 1.3743 -0.1533 0.067 Uiso 1 1 calc R
C22 C 0.2705(4) 1.3621(3) 0.0163(3) 0.0479(9) Uani 1 1 d .
H22A H 0.3427 1.4065 -0.0039 0.072 Uiso 1 1 calc R
H22B H 0.2674 1.3266 0.0839 0.072 Uiso 1 1 calc R
H22C H 0.1886 1.4195 -0.0038 0.072 Uiso 1 1 calc R
C23 C 0.1819(3) 0.9723(3) 0.4043(2) 0.0296(6) Uani 1 1 d .
C24 C 0.1780(3) 0.7438(3) 0.4681(2) 0.0293(6) Uani 1 1 d .
C25 C 0.3888(3) 0.8146(3) 0.4723(2) 0.0310(6) Uani 1 1 d .
C26 C 0.3446(3) 0.5556(2) 0.1901(2) 0.0271(6) Uani 1 1 d .
C27 C 0.3437(2) 0.4776(2) 0.4466(2) 0.0229(5) Uani 1 1 d .
C28 C 0.3230(3) 0.3523(3) 0.3326(2) 0.0280(6) Uani 1 1 d .
C29 C 0.5157(3) 0.4708(2) 0.31791(18) 0.0232(5) Uani 1 1 d .
Cr Cr 0.28136(4) 0.83548(4) 0.37802(3) 0.02130(11) Uani 1 1 d .
Mn Mn 0.34001(4) 0.51064(3) 0.31945(3) 0.01896(11) Uani 1 1 d .
N N 0.1424(2) 0.58303(18) 0.31999(15) 0.0189(4) Uani 1 1 d .
O1 O -0.27081(17) 0.92823(18) 0.31771(14) 0.0248(4) Uani 1 1 d .
O2 O 0.12748(17) 1.15689(15) 0.12346(12) 0.0186(3) Uani 1 1 d .
O3 O 0.1164(3) 1.0575(2) 0.41799(18) 0.0446(6) Uani 1 1 d .
O4 O 0.1105(2) 0.6956(2) 0.51985(16) 0.0374(5) Uani 1 1 d .
O5 O 0.4576(2) 0.7994(2) 0.52828(16) 0.0414(5) Uani 1 1 d .
O7 O 0.3535(2) 0.4546(2) 0.52320(15) 0.0336(5) Uani 1 1 d .
O6 O 0.3509(3) 0.5842(2) 0.11215(16) 0.0430(6) Uani 1 1 d .
O8 O 0.3149(2) 0.25436(19) 0.33883(19) 0.0414(6) Uani 1 1 d .
O9 O 0.62689(18) 0.44925(18) 0.31737(15) 0.0296(4) Uani 1 1 d .
Si Si 0.15236(7) 1.17295(6) 0.01052(5) 0.01944(15) Uani 1 1 d .

loop_
_atom_site_aniso_label
_atom_site_aniso_U_11
_atom_site_aniso_U_22
_atom_site_aniso_U_33
_atom_site_aniso_U_23
_atom_site_aniso_U_13
_atom_site_aniso_U_12
C1 0.0263(12) 0.0189(11) 0.0216(13) -0.0036(9) 0.0008(10) -0.0109(9)
C2 0.0241(12) 0.0248(12) 0.0238(13) -0.0065(10) 0.0024(10) -0.0134(10)
C3 0.0182(11) 0.0260(12) 0.0198(12) -0.0074(10) 0.0007(9) -0.0080(9)
C3A 0.0197(11) 0.0196(11) 0.0115(11) -0.0034(8) -0.0003(8) -0.0068(9)
C3B 0.0187(10) 0.0193(11) 0.0128(11) -0.0047(9) -0.0018(8) -0.0050(9)
C4 0.0177(11) 0.0269(12) 0.0160(12) -0.0086(9) -0.0006(8) -0.0057(9)
C5 0.0228(11) 0.0251(12) 0.0186(12) -0.0113(10) -0.0031(9) 0.0006(9)
C6 0.0272(12) 0.0196(11) 0.0158(12) -0.0068(9) -0.0059(9) -0.0021(9)
C7 0.0237(11) 0.0174(10) 0.0129(11) -0.0039(9) -0.0019(9) -0.0060(9)
C7A 0.0185(10) 0.0173(10) 0.0115(11) -0.0036(8) -0.0014(8) -0.0039(8)
C7B 0.0192(10) 0.0162(10) 0.0119(11) -0.0017(8) -0.0004(8) -0.0052(8)
C8 0.0222(11) 0.0188(11) 0.0148(11) 0.0009(9) -0.0015(9) -0.0090(9)
C9 0.0203(11) 0.0227(12) 0.0200(12) 0.0010(9) -0.0013(9) -0.0098(9)
C10 0.0179(11) 0.0212(11) 0.0211(13) 0.0009(9) -0.0018(9) -0.0037(9)
C11 0.0190(11) 0.0169(10) 0.0173(12) 0.0002(9) -0.0011(9) -0.0038(9)
C11A 0.0182(10) 0.0161(10) 0.0136(11) -0.0012(8) -0.0008(8) -0.0050(8)
C11B 0.0198(11) 0.0176(10) 0.0129(11) -0.0023(8) -0.0010(8) -0.0073(8)
C12 0.0380(16) 0.0492(18) 0.0240(16) -0.0106(14) 0.0094(12) -0.0121(14)
C13 0.0246(13) 0.0307(14) 0.0312(16) -0.0143(12) -0.0008(11) 0.0031(11)
C14 0.0282(15) 0.053(2) 0.046(2) -0.0176(17) -0.0132(14) 0.0085(14)
C15 0.0333(14) 0.0172(11) 0.0264(14) -0.0066(10) -0.0067(11) 0.0027(10)
C16 0.0492(18) 0.0243(13) 0.0349(17) -0.0143(12) -0.0067(14) -0.0051(12)
C17 0.0386(15) 0.0304(14) 0.0289(16) -0.0137(12) 0.0016(12) -0.0078(12)
C18 0.0313(14) 0.0371(15) 0.0177(13) -0.0058(11) -0.0051(10) -0.0044(11)
C19 0.0302(13) 0.0273(13) 0.0221(14) 0.0020(11) -0.0024(10) -0.0116(11)
C20 0.0287(14) 0.0444(18) 0.0360(18) 0.0024(14) -0.0073(12) -0.0135(13)
C21 0.0387(17) 0.057(2) 0.0237(16) 0.0088(14) 0.0001(13) -0.0161(15)
C22 0.061(2) 0.0353(17) 0.054(2) -0.0126(16) 0.0082(18) -0.0307(17)
C23 0.0339(14) 0.0284(14) 0.0259(15) -0.0079(11) -0.0045(11) -0.0045(11)
C24 0.0374(15) 0.0232(12) 0.0276(15) -0.0062(11) -0.0073(12) -0.0063(11)
C25 0.0317(14) 0.0238(13) 0.0328(16) 0.0029(11) -0.0157(12) -0.0075(11)
C26 0.0279(13) 0.0247(13) 0.0276(15) -0.0075(11) -0.0002(11) -0.0053(10)
C27 0.0199(11) 0.0177(11) 0.0268(14) -0.0039(10) 0.0001(9) -0.0008(9)
C28 0.0286(13) 0.0235(12) 0.0297(15) -0.0065(11) -0.0008(11) -0.0039(10)
C29 0.0307(13) 0.0163(11) 0.0193(13) -0.0029(9) 0.0010(10) -0.0035(9)
Cr 0.0221(2) 0.0201(2) 0.0196(2) -0.00276(16) -0.00177(15) -0.00515(15)
Mn 0.02060(19) 0.01559(18) 0.0178(2) -0.00221(14) 0.00033(14) -0.00333(13)
N 0.0219(10) 0.0169(9) 0.0174(10) -0.0031(8) -0.0005(8) -0.0068(8)
O1 0.0177(8) 0.0329(10) 0.0252(10) -0.0112(8) 0.0031(7) -0.0073(7)
O2 0.0251(8) 0.0146(7) 0.0141(8) -0.0002(6) -0.0021(6) -0.0057(6)
O3 0.0519(14) 0.0360(12) 0.0458(15) -0.0203(11) -0.0062(11) 0.0051(10)
O4 0.0349(11) 0.0521(13) 0.0267(12) -0.0141(10) 0.0096(9) -0.0148(10)
O5 0.0370(12) 0.0561(15) 0.0302(12) -0.0104(11) -0.0042(9) -0.0117(11)
O7 0.0338(11) 0.0384(11) 0.0223(11) -0.0065(9) -0.0014(8) 0.0005(9)
O6 0.0559(15) 0.0507(14) 0.0228(12) -0.0107(10) 0.0009(10) -0.0139(12)
O8 0.0458(13) 0.0227(10) 0.0572(16) -0.0123(10) -0.0021(11) -0.0104(9)
O9 0.0235(9) 0.0261(10) 0.0356(12) -0.0084(8) 0.0007(8) -0.0006(7)
Si 0.0235(3) 0.0186(3) 0.0151(3) -0.0026(2) -0.0024(2) -0.0055(2)

loop_
_atom_type_symbol
_atom_type_description
_atom_type_scat_dispersion_real
_atom_type_scat_dispersion_imag
_atom_type_scat_source
C C 0.0033 0.0016 'International Tables Vol C Tables 4.2.6.8 and 6.1.1.4'
H H 0.0000 0.0000 'International Tables Vol C Tables 4.2.6.8 and 6.1.1.4'
Cr Cr 0.3209 0.6236 'International Tables Vol C Tables 4.2.6.8 and 6.1.1.4'
Mn Mn 0.3368 0.7283 'International Tables Vol C Tables 4.2.6.8 and 6.1.1.4'
N N 0.0061 0.0033 'International Tables Vol C Tables 4.2.6.8 and 6.1.1.4'
O O 0.0106 0.0060 'International Tables Vol C Tables 4.2.6.8 and 6.1.1.4'
Si Si 0.0817 0.0704 'International Tables Vol C Tables 4.2.6.8 and 6.1.1.4'

loop_
_geom_angle_atom_site_label_1
_geom_angle_atom_site_label_2
_geom_angle_atom_site_label_3
_geom_angle
N C1 C2 121.8(2)
N C1 H1A 119.1
C2 C1 H1A 119.1
C3 C2 C1 120.3(2)
C3 C2 H2A 119.8
C1 C2 H2A 119.8
C2 C3 C3A 119.8(2)
C2 C3 H3A 120.1
C3A C3 H3A 120.1
C11B C3A C3 115.9(2)
C11B C3A C3B 118.8(2)
C3 C3A C3B 125.2(2)
C4 C3B C7A 117.6(2)
C4 C3B C3A 123.7(2)
C7A C3B C3A 118.7(2)
C5 C4 O1 117.3(2)
C5 C4 C3B 122.9(2)
O1 C4 C3B 119.8(2)
C4 C5 C6 119.2(2)
C4 C5 C13 120.2(2)
C6 C5 C13 120.5(2)
C7 C6 C5 118.6(2)
C7 C6 C15 118.5(2)
C5 C6 C15 122.5(2)
O2 C7 C6 118.2(2)
O2 C7 C7A 119.9(2)
C6 C7 C7A 121.9(2)
C7 C7A C3B 118.2(2)
C7 C7A C7B 121.9(2)
C3B C7A C7B 119.5(2)
C11A C7B C8 116.2(2)
C11A C7B C7A 119.1(2)
C8 C7B C7A 124.0(2)
C11A C7B Cr 70.01(14)
C8 C7B Cr 69.94(14)
C7A C7B Cr 122.37(16)
C9 C8 C7B 120.6(2)
C9 C8 Cr 72.28(14)
C7B C8 Cr 72.37(13)
C9 C8 H8A 119.7
C7B C8 H8A 119.7
Cr C8 H8A 127.8
C8 C9 C10 120.9(2)
C8 C9 Cr 70.98(14)
C10 C9 Cr 74.01(14)
C8 C9 H9A 119.5
C10 C9 H9A 119.5
Cr C9 H9A 127.6
C11 C10 C9 121.4(2)
C11 C10 Cr 74.62(15)
C9 C10 Cr 69.31(15)
C11 C10 H10A 119.3
C9 C10 H10A 119.3
Cr C10 H10A 129.2
C10 C11 C11A 116.0(2)
C10 C11 Mn 131.59(18)
C11A C11 Mn 112.20(16)
C10 C11 Cr 69.99(15)
C11A C11 Cr 66.38(13)
Mn C11 Cr 137.84(12)
C7B C11A C11 124.6(2)
C7B C11A C11B 119.2(2)
C11 C11A C11B 116.0(2)
C7B C11A Cr 72.76(14)
C11 C11A Cr 77.18(14)
C11B C11A Cr 121.02(17)
N C11B C3A 124.3(2)
N C11B C11A 113.9(2)
C3A C11B C11A 121.6(2)
O1 C12 H12C 109.5
O1 C12 H12B 109.5
H12C C12 H12B 109.5
O1 C12 H12A 109.5
H12C C12 H12A 109.5
H12B C12 H12A 109.5
C5 C13 C14 111.5(2)
C5 C13 H13A 109.3
C14 C13 H13A 109.3
C5 C13 H13B 109.3
C14 C13 H13B 109.3
H13A C13 H13B 108.0
C13 C14 H14C 109.5
C13 C14 H14B 109.5
H14C C14 H14B 109.5
C13 C14 H14A 109.5
H14C C14 H14A 109.5
H14B C14 H14A 109.5
C6 C15 C16 109.8(2)
C6 C15 H15A 109.7
C16 C15 H15A 109.7
C6 C15 H15B 109.7
C16 C15 H15B 109.7
H15A C15 H15B 108.2
C15 C16 H16A 109.5
C15 C16 H16B 109.5
H16A C16 H16B 109.5
C15 C16 H16C 109.5
H16A C16 H16C 109.5
H16B C16 H16C 109.5
Si C17 H17A 109.5
Si C17 H17B 109.5
H17A C17 H17B 109.5
Si C17 H17C 109.5
H17A C17 H17C 109.5
H17B C17 H17C 109.5
Si C18 H18C 109.5
Si C18 H18B 109.5
H18C C18 H18B 109.5
Si C18 H18A 109.5
H18C C18 H18A 109.5
H18B C18 H18A 109.5
C22 C19 C20 109.6(3)
C22 C19 C21 109.9(3)
C20 C19 C21 107.2(3)
C22 C19 Si 110.2(2)
C20 C19 Si 110.73(19)
C21 C19 Si 109.1(2)
C19 C20 H20A 109.5
C19 C20 H20B 109.5
H20A C20 H20B 109.5
C19 C20 H20C 109.5
H20A C20 H20C 109.5
H20B C20 H20C 109.5
C19 C21 H21A 109.5
C19 C21 H21B 109.5
H21A C21 H21B 109.5
C19 C21 H21C 109.5
H21A C21 H21C 109.5
H21B C21 H21C 109.5
C19 C22 H22A 109.5
C19 C22 H22B 109.5
H22A C22 H22B 109.5
C19 C22 H22C 109.5
H22A C22 H22C 109.5
H22B C22 H22C 109.5
O3 C23 Cr 177.1(3)
O4 C24 Cr 175.6(3)
O5 C25 Cr 177.5(3)
O6 C26 Mn 177.8(3)
O7 C27 Mn 175.9(2)
O8 C28 Mn 178.2(3)
O9 C29 Mn 177.7(2)
C23 Cr C24 86.16(13)
C23 Cr C25 88.54(14)
C24 Cr C25 87.02(13)
C23 Cr C11A 119.72(11)
C24 Cr C11A 89.83(11)
C25 Cr C11A 151.30(11)
C23 Cr C8 87.41(12)
C24 Cr C8 148.16(11)
C25 Cr C8 123.96(11)
C11A Cr C8 66.69(9)
C23 Cr C9 112.81(11)
C24 Cr C9 160.64(11)
C25 Cr C9 96.89(12)
C11A Cr C9 77.63(9)
C8 Cr C9 36.75(9)
C23 Cr C7B 90.03(11)
C24 Cr C7B 111.14(11)
C25 Cr C7B 161.65(11)
C11A Cr C7B 37.23(8)
C8 Cr C7B 37.69(8)
C9 Cr C7B 66.92(9)
C23 Cr C10 149.47(11)
C24 Cr C10 124.34(11)
C25 Cr C10 93.89(12)
C11A Cr C10 64.77(9)
C8 Cr C10 66.09(9)
C9 Cr C10 36.68(9)
C7B Cr C10 78.30(9)
C23 Cr C11 155.80(11)
C24 Cr C11 95.91(11)
C25 Cr C11 115.62(12)
C11A Cr C11 36.44(8)
C8 Cr C11 78.13(9)
C9 Cr C11 65.28(9)
C7B Cr C11 66.68(8)
C10 Cr C11 35.39(8)
C29 Mn C28 93.24(12)
C29 Mn C27 87.43(12)
C28 Mn C27 93.04(12)
C29 Mn C26 90.15(12)
C28 Mn C26 91.82(13)
C27 Mn C26 174.69(11)
C29 Mn C11 91.66(10)
C28 Mn C11 174.14(11)
C27 Mn C11 90.39(10)
C26 Mn C11 84.96(11)
C29 Mn N 171.19(10)
C28 Mn N 95.56(10)
C27 Mn N 91.69(10)
C26 Mn N 89.98(10)
C11 Mn N 79.57(9)
C1 N C11B 117.9(2)
C1 N Mn 125.94(17)
C11B N Mn 116.17(15)
C4 O1 C12 112.7(2)
C7 O2 Si 122.41(15)
O2 Si C17 109.83(12)
O2 Si C18 110.79(11)
C17 Si C18 108.54(14)
O2 Si C19 103.72(11)
C17 Si C19 112.31(14)
C18 Si C19 111.61(13)

loop_
_geom_bond_atom_site_label_1
_geom_bond_atom_site_label_2
_geom_bond_distance
C1 N 1.348(3)
C1 C2 1.381(4)
C1 H1A 0.9500
C2 C3 1.377(4)
C2 H2A 0.9500
C3 C3A 1.414(3)
C3 H3A 0.9500
C3A C11B 1.401(3)
C3A C3B 1.475(3)
C3B C4 1.409(3)
C3B C7A 1.424(3)
C4 C5 1.383(4)
C4 O1 1.393(3)
C5 C6 1.411(4)
C5 C13 1.513(3)
C6 C7 1.398(3)
C6 C15 1.510(3)
C7 O2 1.381(3)
C7 C7A 1.409(3)
C7A C7B 1.469(3)
C7B C11A 1.419(3)
C7B C8 1.436(3)
C7B Cr 2.239(2)
C8 C9 1.397(3)
C8 Cr 2.207(2)
C8 H8A 0.9500
C9 C10 1.420(3)
C9 Cr 2.224(3)
C9 H9A 0.9500
C10 C11 1.408(3)
C10 Cr 2.285(3)
C10 H10A 0.9500
C11 C11A 1.428(3)
C11 Mn 2.053(2)
C11 Cr 2.345(3)
C11A C11B 1.454(3)
C11A Cr 2.203(2)
C11B N 1.357(3)
C12 O1 1.433(4)
C12 H12C 0.9800
C12 H12B 0.9800
C12 H12A 0.9800
C13 C14 1.526(4)
C13 H13A 0.9900
C13 H13B 0.9900
C14 H14C 0.9800
C14 H14B 0.9800
C14 H14A 0.9800
C15 C16 1.531(4)
C15 H15A 0.9900
C15 H15B 0.9900
C16 H16A 0.9800
C16 H16B 0.9800
C16 H16C 0.9800
C17 Si 1.860(3)
C17 H17A 0.9800
C17 H17B 0.9800
C17 H17C 0.9800
C18 Si 1.871(3)
C18 H18C 0.9800
C18 H18B 0.9800
C18 H18A 0.9800
C19 C22 1.529(5)
C19 C20 1.533(4)
C19 C21 1.537(4)
C19 Si 1.882(3)
C20 H20A 0.9800
C20 H20B 0.9800
C20 H20C 0.9800
C21 H21A 0.9800
C21 H21B 0.9800
C21 H21C 0.9800
C22 H22A 0.9800
C22 H22B 0.9800
C22 H22C 0.9800
C23 O3 1.151(4)
C23 Cr 1.853(3)
C24 O4 1.099(4)
C24 Cr 1.853(3)
C25 O5 1.132(4)
C25 Cr 1.860(3)
C26 O6 1.129(4)
C26 Mn 1.874(3)
C27 O7 1.127(3)
C27 Mn 1.862(3)
C28 O8 1.142(3)
C28 Mn 1.846(3)
C29 O9 1.145(3)
C29 Mn 1.809(3)
Mn N 2.072(2)
O2 Si 1.6774(19)

loop_
_geom_torsion_atom_site_label_1
_geom_torsion_atom_site_label_2
_geom_torsion_atom_site_label_3
_geom_torsion_atom_site_label_4
_geom_torsion
N C1 C2 C3 -1.2(4)
C1 C2 C3 C3A -0.6(4)
C2 C3 C3A C11B 2.5(4)
C2 C3 C3A C3B 178.5(2)
C11B C3A C3B C4 -171.0(2)
C3 C3A C3B C4 13.1(4)
C11B C3A C3B C7A 9.3(3)
C3 C3A C3B C7A -166.6(2)
C7A C3B C4 C5 2.8(4)
C3A C3B C4 C5 -176.9(2)
C7A C3B C4 O1 -174.5(2)
C3A C3B C4 O1 5.7(4)
O1 C4 C5 C6 -177.4(2)
C3B C4 C5 C6 5.2(4)
O1 C4 C5 C13 -0.3(4)
C3B C4 C5 C13 -177.7(2)
C4 C5 C6 C7 -3.3(4)
C13 C5 C6 C7 179.7(2)
C4 C5 C6 C15 -176.6(2)
C13 C5 C6 C15 6.3(4)
C5 C6 C7 O2 176.1(2)
C15 C6 C7 O2 -10.3(3)
C5 C6 C7 C7A -6.9(4)
C15 C6 C7 C7A 166.7(2)
O2 C7 C7A C3B -168.1(2)
C6 C7 C7A C3B 14.9(4)
O2 C7 C7A C7B 18.8(3)
C6 C7 C7A C7B -158.2(2)
C4 C3B C7A C7 -12.5(3)
C3A C3B C7A C7 167.2(2)
C4 C3B C7A C7B 160.7(2)
C3A C3B C7A C7B -19.5(3)
C7 C7A C7B C11A -171.9(2)
C3B C7A C7B C11A 15.1(3)
C7 C7A C7B C8 18.0(4)
C3B C7A C7B C8 -155.0(2)
C7 C7A C7B Cr 104.4(2)
C3B C7A C7B Cr -68.5(3)
C11A C7B C8 C9 1.9(4)
C7A C7B C8 C9 172.2(2)
Cr C7B C8 C9 56.0(2)
C11A C7B C8 Cr -54.15(19)
C7A C7B C8 Cr 116.2(2)
C7B C8 C9 C10 0.8(4)
Cr C8 C9 C10 56.9(2)
C7B C8 C9 Cr -56.1(2)
C8 C9 C10 C11 0.3(4)
Cr C9 C10 C11 55.8(2)
C8 C9 C10 Cr -55.5(2)
C9 C10 C11 C11A -4.0(4)
Cr C10 C11 C11A 49.4(2)
C9 C10 C11 Mn 169.6(2)
Cr C10 C11 Mn -137.0(2)
C9 C10 C11 Cr -53.4(2)
C8 C7B C11A C11 -6.1(4)
C7A C7B C11A C11 -176.9(2)
Cr C7B C11A C11 -60.2(2)
C8 C7B C11A C11B 170.5(2)
C7A C7B C11A C11B -0.3(3)
Cr C7B C11A C11B 116.4(2)
C8 C7B C11A Cr 54.11(19)
C7A C7B C11A Cr -116.7(2)
C10 C11 C11A C7B 7.1(4)
Mn C11 C11A C7B -167.72(19)
Cr C11 C11A C7B 58.2(2)
C10 C11 C11A C11B -169.6(2)
Mn C11 C11A C11B 15.6(3)
Cr C11 C11A C11B -118.5(2)
C10 C11 C11A Cr -51.1(2)
Mn C11 C11A Cr 134.06(14)
C3 C3A C11B N -2.8(4)
C3B C3A C11B N -179.1(2)
C3 C3A C11B C11A -178.1(2)
C3B C3A C11B C11A 5.6(4)
C7B C11A C11B N 174.2(2)
C11 C11A C11B N -8.9(3)
Cr C11A C11B N -99.3(2)
C7B C11A C11B C3A -10.1(4)
C11 C11A C11B C3A 166.8(2)
Cr C11A C11B C3A 76.5(3)
C4 C5 C13 C14 -92.6(3)
C6 C5 C13 C14 84.5(3)
C7 C6 C15 C16 -77.1(3)
C5 C6 C15 C16 96.2(3)
O3 C23 Cr C24 -86(6)
O3 C23 Cr C25 -173(6)
O3 C23 Cr C11A 1(6)
O3 C23 Cr C8 62(6)
O3 C23 Cr C9 90(6)
O3 C23 Cr C7B 25(6)
O3 C23 Cr C10 91(6)
O3 C23 Cr C11 10(6)
O4 C24 Cr C23 33(4)
O4 C24 Cr C25 122(4)
O4 C24 Cr C11A -86(4)
O4 C24 Cr C8 -45(4)
O4 C24 Cr C9 -135(3)
O4 C24 Cr C7B -55(4)
O4 C24 Cr C10 -145(3)
O4 C24 Cr C11 -122(4)
O5 C25 Cr C23 -159(6)
O5 C25 Cr C24 114(6)
O5 C25 Cr C11A 30(6)
O5 C25 Cr C8 -74(6)
O5 C25 Cr C9 -47(6)
O5 C25 Cr C7B -74(6)
O5 C25 Cr C10 -10(6)
O5 C25 Cr C11 19(6)
C7B C11A Cr C23 41.39(18)
C11 C11A Cr C23 174.31(15)
C11B C11A Cr C23 -72.8(2)
C7B C11A Cr C24 126.87(15)
C11 C11A Cr C24 -100.21(15)
C11B C11A Cr C24 12.7(2)
C7B C11A Cr C25 -149.7(2)
C11 C11A Cr C25 -16.7(3)
C11B C11A Cr C25 96.1(3)
C7B C11A Cr C8 -31.00(13)
C11 C11A Cr C8 101.92(15)
C11B C11A Cr C8 -145.2(2)
C7B C11A Cr C9 -67.99(14)
C11 C11A Cr C9 64.93(14)
C11B C11A Cr C9 177.8(2)
C11 C11A Cr C7B 132.92(19)
C11B C11A Cr C7B -114.2(2)
C7B C11A Cr C10 -104.45(15)
C11 C11A Cr C10 28.47(13)
C11B C11A Cr C10 141.3(2)
C7B C11A Cr C11 -132.92(19)
C11B C11A Cr C11 112.9(2)
C9 C8 Cr C23 135.17(17)
C7B C8 Cr C23 -93.41(16)
C9 C8 Cr C24 -146.4(2)
C7B C8 Cr C24 -14.9(3)
C9 C8 Cr C25 48.7(2)
C7B C8 Cr C25 -179.90(16)
C9 C8 Cr C11A -100.78(16)
C7B C8 Cr C11A 30.64(13)
C7B C8 Cr C9 131.4(2)
C9 C8 Cr C7B -131.4(2)
C9 C8 Cr C10 -29.25(15)
C7B C8 Cr C10 102.18(15)
C9 C8 Cr C11 -64.35(15)
C7B C8 Cr C11 67.07(14)
C8 C9 Cr C23 -49.82(18)
C10 C9 Cr C23 178.57(16)
C8 C9 Cr C24 118.2(3)
C10 C9 Cr C24 -13.4(4)
C8 C9 Cr C25 -141.14(16)
C10 C9 Cr C25 87.26(17)
C8 C9 Cr C11A 67.46(15)
C10 C9 Cr C11A -64.15(15)
C10 C9 Cr C8 -131.6(2)
C8 C9 Cr C7B 29.89(14)
C10 C9 Cr C7B -101.72(16)
C8 C9 Cr C10 131.6(2)
C8 C9 Cr C11 103.78(16)
C10 C9 Cr C11 -27.83(14)
C11A C7B Cr C23 -144.96(15)
C8 C7B Cr C23 85.72(16)
C7A C7B Cr C23 -32.55(19)
C11A C7B Cr C24 -59.06(16)
C8 C7B Cr C24 171.62(16)
C7A C7B Cr C24 53.3(2)
C11A C7B Cr C25 129.6(4)
C8 C7B Cr C25 0.3(4)
C7A C7B Cr C25 -118.0(4)
C8 C7B Cr C11A -129.3(2)
C7A C7B Cr C11A 112.4(2)
C11A C7B Cr C8 129.3(2)
C7A C7B Cr C8 -118.3(2)
C11A C7B Cr C9 100.13(15)
C8 C7B Cr C9 -29.19(14)
C7A C7B Cr C9 -147.5(2)
C11A C7B Cr C10 63.45(14)
C8 C7B Cr C10 -65.87(14)
C7A C7B Cr C10 175.86(19)
C11A C7B Cr C11 28.27(13)
C8 C7B Cr C11 -101.05(15)
C7A C7B Cr C11 140.7(2)
C11 C10 Cr C23 -135.5(2)
C9 C10 Cr C23 -2.6(3)
C11 C10 Cr C24 41.7(2)
C9 C10 Cr C24 174.64(17)
C11 C10 Cr C25 130.76(16)
C9 C10 Cr C25 -96.32(17)
C11 C10 Cr C11A -29.27(14)
C9 C10 Cr C11A 103.66(16)
C11 C10 Cr C8 -103.63(16)
C9 C10 Cr C8 29.30(15)
C11 C10 Cr C9 -132.9(2)
C11 C10 Cr C7B -66.02(15)
C9 C10 Cr C7B 66.91(15)
C9 C10 Cr C11 132.9(2)
C10 C11 Cr C23 119.7(3)
C11A C11 Cr C23 -12.1(3)
Mn C11 Cr C23 -109.7(3)
C10 C11 Cr C24 -146.46(16)
C11A C11 Cr C24 81.66(16)
Mn C11 Cr C24 -15.9(2)
C10 C11 Cr C25 -56.94(18)
C11A C11 Cr C25 171.18(15)
Mn C11 Cr C25 73.6(2)
C10 C11 Cr C11A 131.9(2)
Mn C11 Cr C11A -97.6(2)
C10 C11 Cr C8 65.21(15)
C11A C11 Cr C8 -66.67(14)
Mn C11 Cr C8 -164.22(19)
C10 C11 Cr C9 28.79(15)
C11A C11 Cr C9 -103.09(15)
Mn C11 Cr C9 159.4(2)
C10 C11 Cr C7B 103.03(16)
C11A C11 Cr C7B -28.85(13)
Mn C11 Cr C7B -126.40(19)
C11A C11 Cr C10 -131.9(2)
Mn C11 Cr C10 130.6(3)
O9 C29 Mn C28 -166(6)
O9 C29 Mn C27 -73(6)
O9 C29 Mn C26 102(6)
O9 C29 Mn C11 17(6)
O9 C29 Mn N 11(7)
O8 C28 Mn C29 -46(9)
O8 C28 Mn C27 -134(9)
O8 C28 Mn C26 44(9)
O8 C28 Mn C11 100(9)
O8 C28 Mn N 134(9)
O7 C27 Mn C29 -11(3)
O7 C27 Mn C28 82(3)
O7 C27 Mn C26 -74(4)
O7 C27 Mn C11 -103(3)
O7 C27 Mn N 177(100)
O6 C26 Mn C29 -37(7)
O6 C26 Mn C28 -130(7)
O6 C26 Mn C27 26(8)
O6 C26 Mn C11 55(7)
O6 C26 Mn N 135(7)
C10 C11 Mn C29 -5.4(3)
C11A C11 Mn C29 168.37(19)
Cr C11 Mn C29 -112.81(18)
C10 C11 Mn C28 -152.2(10)
C11A C11 Mn C28 21.6(12)
Cr C11 Mn C28 100.4(11)
C10 C11 Mn C27 82.0(3)
C11A C11 Mn C27 -104.19(19)
Cr C11 Mn C27 -25.37(18)
C10 C11 Mn C26 -95.4(3)
C11A C11 Mn C26 78.37(19)
Cr C11 Mn C26 157.19(19)
C10 C11 Mn N 173.7(3)
C11A C11 Mn N -12.54(17)
Cr C11 Mn N 66.27(17)
C2 C1 N C11B 0.9(4)
C2 C1 N Mn 179.8(2)
C3A C11B N C1 1.2(4)
C11A C11B N C1 176.8(2)
C3A C11B N Mn -177.84(19)
C11A C11B N Mn -2.2(3)
C29 Mn N C1 -164.6(6)
C28 Mn N C1 12.7(2)
C27 Mn N C1 -80.6(2)
C26 Mn N C1 104.5(2)
C11 Mn N C1 -170.6(2)
C29 Mn N C11B 14.3(8)
C28 Mn N C11B -168.37(19)
C27 Mn N C11B 98.41(19)
C26 Mn N C11B -76.55(19)
C11 Mn N C11B 8.33(18)
C5 C4 O1 C12 -95.6(3)
C3B C4 O1 C12 81.9(3)
C6 C7 O2 Si -93.5(2)
C7A C7 O2 Si 89.3(2)
C7 O2 Si C17 -60.1(2)
C7 O2 Si C18 59.8(2)
C7 O2 Si C19 179.68(18)
C22 C19 Si O2 -42.6(3)
C20 C19 Si O2 78.9(2)
C21 C19 Si O2 -163.4(2)
C22 C19 Si C17 -161.2(2)
C20 C19 Si C17 -39.7(3)
C21 C19 Si C17 78.1(3)
C22 C19 Si C18 76.7(3)
C20 C19 Si C18 -161.8(2)
C21 C19 Si C18 -44.1(3)
